data_7018631
loop_
_publ_author_name
'Weiss, Charles J.'
'Groves, Amy N.'
'Mock, Michael T.'
'Dougherty, William G.'
'Kassel, W. Scott'
'Helm, Monte L.'
'Dubois, Daniel L.'
'Bullock, R. Morris'

_publ_section_title
;
 Synthesis and reactivity of molybdenum and tungsten bis(dinitrogen)
 complexes supported by diphosphine chelates containing pendant amines.
;
_journal_issue 15
_journal_name_full 'Dalton transactions (Cambridge, England : 2003)'
_journal_page_first 4517
_journal_page_last 4529
_journal_paper_doi 10.1039/c2dt12224c
_journal_volume 41
_journal_year 2012
_chemical_formula_sum 'C22 H54 Mo N6 P4'
_chemical_formula_weight 622.53
_chemical_name_systematic
;
?
;
_space_group_IT_number 14
_symmetry_cell_setting monoclinic
_symmetry_space_group_name_Hall '-P 2ybc'
_symmetry_space_group_name_H-M 'P 1 21/c 1'
_atom_sites_solution_hydrogens geom
_atom_sites_solution_primary direct
_atom_sites_solution_secondary difmap
_audit_creation_method SHELXL-97
_cell_angle_alpha 90.00
_cell_angle_beta 101.199(2)
_cell_angle_gamma 90.00
_cell_formula_units_Z 4
_cell_length_a 19.7747(13)
_cell_length_b 10.2104(7)
_cell_length_c 15.5500(10)
_cell_measurement_reflns_used 9888
_cell_measurement_temperature 100(2)
_cell_measurement_theta_max 33.27
_cell_measurement_theta_min 2.51
_cell_volume 3079.9(4)
_computing_cell_refinement 'Bruker SAINT'
_computing_data_collection 'Bruker APEX2'
_computing_data_reduction 'Bruker SAINT'
_computing_molecular_graphics 'Bruker SHELXTL'
_computing_publication_material 'Bruker SHELXTL'
_computing_structure_refinement 'SHELXL-97 (Sheldrick, 2008)'
_computing_structure_solution 'SHELXS-97 (Sheldrick, 2008)'
_diffrn_ambient_temperature 100(2)
_diffrn_measured_fraction_theta_full 0.996
_diffrn_measured_fraction_theta_max 0.996
_diffrn_measurement_device_type 'Bruker APEX-II CCD'
_diffrn_measurement_method '\f and \w scans'
_diffrn_radiation_monochromator graphite
_diffrn_radiation_source 'fine-focus sealed tube'
_diffrn_radiation_type MoK\a
_diffrn_radiation_wavelength 0.71073
_diffrn_reflns_av_R_equivalents 0.0472
_diffrn_reflns_av_sigmaI/netI 0.0436
_diffrn_reflns_limit_h_max 30
_diffrn_reflns_limit_h_min -30
_diffrn_reflns_limit_k_max 15
_diffrn_reflns_limit_k_min -13
_diffrn_reflns_limit_l_max 23
_diffrn_reflns_limit_l_min -23
_diffrn_reflns_number 55672
_diffrn_reflns_theta_full 33.33
_diffrn_reflns_theta_max 33.33
_diffrn_reflns_theta_min 2.10
_exptl_absorpt_coefficient_mu 0.655
_exptl_absorpt_correction_T_max 0.9495
_exptl_absorpt_correction_T_min 0.8801
_exptl_absorpt_correction_type multi-scan
_exptl_absorpt_process_details SADABS
_exptl_crystal_colour yellow
_exptl_crystal_density_diffrn 1.343
_exptl_crystal_density_method 'not measured'
_exptl_crystal_description block
_exptl_crystal_F_000 1320
_exptl_crystal_size_max 0.20
_exptl_crystal_size_mid 0.16
_exptl_crystal_size_min 0.08
_refine_diff_density_max 0.910
_refine_diff_density_min -0.715
_refine_diff_density_rms 0.092
_refine_ls_extinction_method none
_refine_ls_goodness_of_fit_ref 1.011
_refine_ls_hydrogen_treatment constr
_refine_ls_matrix_type full
_refine_ls_number_parameters 308
_refine_ls_number_reflns 11885
_refine_ls_number_restraints 0
_refine_ls_restrained_S_all 1.011
_refine_ls_R_factor_all 0.0493
_refine_ls_R_factor_gt 0.0309
_refine_ls_shift/su_max 0.001
_refine_ls_shift/su_mean 0.000
_refine_ls_structure_factor_coef Fsqd
_refine_ls_weighting_details 'calc w=1/[\s^2^(Fo^2^)+(0.0307P)^2^+0.4918P] where P=(Fo^2^+2Fc^2^)/3'
_refine_ls_weighting_scheme calc
_refine_ls_wR_factor_gt 0.0640
_refine_ls_wR_factor_ref 0.0703
_reflns_number_gt 9273
_reflns_number_total 11885
_reflns_threshold_expression >2sigma(I)
_cod_data_source_file c2dt12224c.txt
_cod_data_source_block cis-Mo(N2)2(PEtNMePEt)2_(cis-6)
_cod_depositor_comments
;
The following automatic conversions were performed:

'_symmetry_cell_setting' value 'Monoclinic' changed to 'monoclinic'
according to /home/saulius/struct/CIF-dictionaries/cif_core.dic
dictionary named 'cif_core.dic' version 2.4.1 from 2010-06-29.

Automatic conversion script
Id: cif_fix_values 1715 2011-07-08 13:25:40Z adriana 
;
_cod_original_sg_symbol_H-M P2(1)/c
_cod_database_code 7018631

loop_
_symmetry_equiv_pos_as_xyz
'x, y, z'
'-x, y+1/2, -z+1/2'
'-x, -y, -z'
'x, -y-1/2, z-1/2'

loop_
_atom_site_label
_atom_site_type_symbol
_atom_site_fract_x
_atom_site_fract_y
_atom_site_fract_z
_atom_site_U_iso_or_equiv
_atom_site_adp_type
_atom_site_occupancy
_atom_site_symmetry_multiplicity
_atom_site_calc_flag
_atom_site_refinement_flags
Mo1 Mo 0.247634(6) 0.471372(12) 0.402026(7) 0.00994(3) Uani 1 1 d .
N1 N 0.15699(6) 0.38728(13) 0.60353(8) 0.0149(2) Uani 1 1 d .
N2 N 0.36642(6) 0.80420(12) 0.41441(8) 0.0151(2) Uani 1 1 d .
N3 N 0.21669(6) 0.48049(13) 0.26991(8) 0.0152(2) Uani 1 1 d .
N4 N 0.20231(7) 0.47995(16) 0.19643(9) 0.0246(3) Uani 1 1 d .
N5 N 0.26129(6) 0.27852(13) 0.38405(8) 0.0138(2) Uani 1 1 d .
N6 N 0.26670(7) 0.17107(14) 0.37204(9) 0.0215(3) Uani 1 1 d .
P1 P 0.283922(18) 0.43446(4) 0.56096(2) 0.01203(7) Uani 1 1 d .
P2 P 0.131077(18) 0.41749(4) 0.42489(2) 0.01190(7) Uani 1 1 d .
P3 P 0.232655(19) 0.70988(4) 0.41323(2) 0.01310(7) Uani 1 1 d .
P4 P 0.361691(18) 0.53541(4) 0.37717(2) 0.01218(7) Uani 1 1 d .
C1 C 0.30773(8) 0.26472(15) 0.59642(9) 0.0168(3) Uani 1 1 d .
H1A H 0.3094 0.2584 0.6603 0.020 Uiso 1 1 calc R
H1B H 0.2709 0.2050 0.5671 0.020 Uiso 1 1 calc R
C2 C 0.37654(8) 0.21730(17) 0.57723(10) 0.0222(3) Uani 1 1 d .
H2A H 0.3837 0.1255 0.5951 0.033 Uiso 1 1 calc R
H2B H 0.4140 0.2709 0.6100 0.033 Uiso 1 1 calc R
H2C H 0.3761 0.2251 0.5143 0.033 Uiso 1 1 calc R
C3 C 0.35631(7) 0.52873(16) 0.62495(9) 0.0162(3) Uani 1 1 d .
H3A H 0.3974 0.5119 0.5989 0.019 Uiso 1 1 calc R
H3B H 0.3450 0.6228 0.6161 0.019 Uiso 1 1 calc R
C4 C 0.37726(8) 0.50542(17) 0.72376(10) 0.0216(3) Uani 1 1 d .
H4A H 0.4182 0.5578 0.7473 0.032 Uiso 1 1 calc R
H4B H 0.3876 0.4124 0.7348 0.032 Uiso 1 1 calc R
H4C H 0.3393 0.5312 0.7525 0.032 Uiso 1 1 calc R
C5 C 0.22041(7) 0.46165(15) 0.63252(9) 0.0148(3) Uani 1 1 d .
H5A H 0.2412 0.4357 0.6932 0.018 Uiso 1 1 calc R
H5B H 0.2092 0.5561 0.6329 0.018 Uiso 1 1 calc R
C6 C 0.12439(8) 0.35407(18) 0.67754(10) 0.0213(3) Uani 1 1 d .
H6A H 0.0833 0.3008 0.6568 0.032 Uiso 1 1 calc R
H6B H 0.1111 0.4347 0.7043 0.032 Uiso 1 1 calc R
H6C H 0.1569 0.3046 0.7212 0.032 Uiso 1 1 calc R
C7 C 0.10899(7) 0.45241(15) 0.53325(9) 0.0146(3) Uani 1 1 d .
H7A H 0.1105 0.5481 0.5436 0.018 Uiso 1 1 calc R
H7B H 0.0615 0.4218 0.5334 0.018 Uiso 1 1 calc R
C8 C 0.05321(7) 0.49027(16) 0.35640(9) 0.0163(3) Uani 1 1 d .
H8A H 0.0128 0.4685 0.3826 0.020 Uiso 1 1 calc R
H8B H 0.0582 0.5868 0.3575 0.020 Uiso 1 1 calc R
C9 C 0.03911(8) 0.44410(18) 0.26077(10) 0.0210(3) Uani 1 1 d .
H9A H -0.0005 0.4918 0.2276 0.032 Uiso 1 1 calc R
H9B H 0.0291 0.3500 0.2585 0.032 Uiso 1 1 calc R
H9C H 0.0797 0.4609 0.2350 0.032 Uiso 1 1 calc R
C10 C 0.10868(7) 0.24209(15) 0.41813(10) 0.0161(3) Uani 1 1 d .
H10A H 0.1142 0.2104 0.3597 0.019 Uiso 1 1 calc R
H10B H 0.1432 0.1955 0.4622 0.019 Uiso 1 1 calc R
C11 C 0.03712(8) 0.19975(17) 0.43148(12) 0.0243(3) Uani 1 1 d .
H11A H 0.0317 0.1052 0.4218 0.036 Uiso 1 1 calc R
H11B H 0.0017 0.2463 0.3897 0.036 Uiso 1 1 calc R
H11C H 0.0321 0.2207 0.4914 0.036 Uiso 1 1 calc R
C12 C 0.20585(7) 0.79914(16) 0.30856(9) 0.0170(3) Uani 1 1 d .
H12A H 0.2103 0.8943 0.3204 0.020 Uiso 1 1 calc R
H12B H 0.2379 0.7763 0.2692 0.020 Uiso 1 1 calc R
C13 C 0.13239(8) 0.77066(17) 0.26104(10) 0.0216(3) Uani 1 1 d .
H13A H 0.1231 0.8179 0.2051 0.032 Uiso 1 1 calc R
H13B H 0.0999 0.7994 0.2974 0.032 Uiso 1 1 calc R
H13C H 0.1270 0.6764 0.2501 0.032 Uiso 1 1 calc R
C14 C 0.17272(8) 0.77635(16) 0.48032(10) 0.0188(3) Uani 1 1 d .
H14A H 0.1280 0.7310 0.4621 0.023 Uiso 1 1 calc R
H14B H 0.1908 0.7515 0.5420 0.023 Uiso 1 1 calc R
C15 C 0.15830(9) 0.92316(17) 0.47855(11) 0.0256(3) Uani 1 1 d .
H15A H 0.1233 0.9421 0.5136 0.038 Uiso 1 1 calc R
H15B H 0.1415 0.9514 0.4179 0.038 Uiso 1 1 calc R
H15C H 0.2008 0.9704 0.5030 0.038 Uiso 1 1 calc R
C16 C 0.30810(7) 0.81359(15) 0.45944(9) 0.0159(3) Uani 1 1 d .
H16A H 0.2928 0.9060 0.4580 0.019 Uiso 1 1 calc R
H16B H 0.3242 0.7892 0.5217 0.019 Uiso 1 1 calc R
C17 C 0.41307(8) 0.91461(16) 0.44112(10) 0.0199(3) Uani 1 1 d .
H17A H 0.3881 0.9970 0.4264 0.030 Uiso 1 1 calc R
H17B H 0.4518 0.9100 0.4103 0.030 Uiso 1 1 calc R
H17C H 0.4306 0.9107 0.5045 0.030 Uiso 1 1 calc R
C18 C 0.40507(7) 0.68195(15) 0.43309(9) 0.0153(3) Uani 1 1 d .
H18A H 0.4139 0.6665 0.4972 0.018 Uiso 1 1 calc R
H18B H 0.4503 0.6924 0.4156 0.018 Uiso 1 1 calc R
C19 C 0.43702(7) 0.42553(16) 0.40530(10) 0.0170(3) Uani 1 1 d .
H19A H 0.4788 0.4735 0.3970 0.020 Uiso 1 1 calc R
H19B H 0.4432 0.4015 0.4680 0.020 Uiso 1 1 calc R
C20 C 0.43054(8) 0.30062(16) 0.35060(11) 0.0208(3) Uani 1 1 d .
H20A H 0.4695 0.2426 0.3729 0.031 Uiso 1 1 calc R
H20B H 0.4307 0.3228 0.2893 0.031 Uiso 1 1 calc R
H20C H 0.3873 0.2562 0.3544 0.031 Uiso 1 1 calc R
C21 C 0.36371(8) 0.57635(17) 0.26142(9) 0.0180(3) Uani 1 1 d .
H21A H 0.3467 0.4990 0.2252 0.022 Uiso 1 1 calc R
H21B H 0.3302 0.6480 0.2433 0.022 Uiso 1 1 calc R
C22 C 0.43220(8) 0.61761(19) 0.23808(11) 0.0260(4) Uani 1 1 d .
H22A H 0.4254 0.6354 0.1751 0.039 Uiso 1 1 calc R
H22B H 0.4660 0.5470 0.2534 0.039 Uiso 1 1 calc R
H22C H 0.4491 0.6968 0.2709 0.039 Uiso 1 1 calc R

loop_
_atom_site_aniso_label
_atom_site_aniso_U_11
_atom_site_aniso_U_22
_atom_site_aniso_U_33
_atom_site_aniso_U_23
_atom_site_aniso_U_13
_atom_site_aniso_U_12
Mo1 0.01039(5) 0.01129(6) 0.00821(5) 0.00005(4) 0.00199(4) 0.00120(4)
N1 0.0152(5) 0.0188(7) 0.0114(5) 0.0026(4) 0.0043(4) 0.0017(5)
N2 0.0176(6) 0.0127(6) 0.0148(5) 0.0003(4) 0.0020(4) -0.0025(5)
N3 0.0123(5) 0.0194(7) 0.0143(5) 0.0004(5) 0.0032(4) 0.0003(5)
N4 0.0209(6) 0.0388(9) 0.0137(6) 0.0008(6) 0.0024(5) -0.0015(6)
N5 0.0118(5) 0.0174(6) 0.0120(5) -0.0006(4) 0.0016(4) 0.0007(5)
N6 0.0204(6) 0.0194(7) 0.0247(7) -0.0038(5) 0.0042(5) 0.0009(5)
P1 0.01314(16) 0.01363(18) 0.00932(15) 0.00072(12) 0.00217(12) 0.00184(13)
P2 0.01150(15) 0.01358(18) 0.01086(15) 0.00034(13) 0.00276(12) 0.00145(13)
P3 0.01474(16) 0.01219(18) 0.01225(15) 0.00152(13) 0.00229(12) 0.00205(13)
P4 0.01138(15) 0.01428(18) 0.01096(15) -0.00063(13) 0.00234(12) 0.00016(13)
C1 0.0212(7) 0.0148(7) 0.0140(6) 0.0027(5) 0.0029(5) 0.0031(6)
C2 0.0259(8) 0.0216(8) 0.0190(7) 0.0023(6) 0.0041(6) 0.0085(7)
C3 0.0164(6) 0.0180(7) 0.0132(6) 0.0005(5) 0.0003(5) -0.0012(6)
C4 0.0229(7) 0.0271(9) 0.0131(6) -0.0007(6) -0.0006(6) 0.0001(6)
C5 0.0160(6) 0.0182(7) 0.0105(6) 0.0000(5) 0.0031(5) 0.0022(6)
C6 0.0210(7) 0.0279(9) 0.0168(7) 0.0070(6) 0.0076(6) 0.0002(6)
C7 0.0155(6) 0.0169(7) 0.0122(6) 0.0007(5) 0.0043(5) 0.0021(5)
C8 0.0136(6) 0.0197(8) 0.0159(6) 0.0028(5) 0.0032(5) 0.0034(5)
C9 0.0154(7) 0.0308(10) 0.0157(7) 0.0004(6) 0.0003(5) 0.0005(6)
C10 0.0148(6) 0.0161(7) 0.0176(6) -0.0011(5) 0.0036(5) -0.0002(5)
C11 0.0191(7) 0.0202(8) 0.0349(9) -0.0009(7) 0.0083(7) -0.0035(6)
C12 0.0176(7) 0.0167(7) 0.0159(6) 0.0047(5) 0.0016(5) 0.0019(6)
C13 0.0193(7) 0.0212(8) 0.0222(7) 0.0071(6) -0.0010(6) 0.0018(6)
C14 0.0227(7) 0.0163(8) 0.0186(7) 0.0018(6) 0.0072(6) 0.0045(6)
C15 0.0328(9) 0.0179(8) 0.0279(8) -0.0012(7) 0.0105(7) 0.0064(7)
C16 0.0185(7) 0.0130(7) 0.0155(6) 0.0000(5) 0.0013(5) 0.0015(5)
C17 0.0232(7) 0.0172(8) 0.0184(7) 0.0002(6) 0.0013(6) -0.0059(6)
C18 0.0147(6) 0.0160(7) 0.0149(6) 0.0004(5) 0.0021(5) -0.0010(5)
C19 0.0129(6) 0.0189(8) 0.0185(7) -0.0021(6) 0.0017(5) 0.0013(6)
C20 0.0186(7) 0.0192(8) 0.0254(8) -0.0056(6) 0.0064(6) 0.0027(6)
C21 0.0164(7) 0.0253(8) 0.0127(6) 0.0001(6) 0.0043(5) -0.0015(6)
C22 0.0213(8) 0.0378(11) 0.0211(8) 0.0029(7) 0.0097(6) -0.0044(7)

loop_
_atom_type_symbol
_atom_type_description
_atom_type_scat_dispersion_real
_atom_type_scat_dispersion_imag
_atom_type_scat_source
C C 0.0033 0.0016 'International Tables Vol C Tables 4.2.6.8 and 6.1.1.4'
H H 0.0000 0.0000 'International Tables Vol C Tables 4.2.6.8 and 6.1.1.4'
N N 0.0061 0.0033 'International Tables Vol C Tables 4.2.6.8 and 6.1.1.4'
P P 0.1023 0.0942 'International Tables Vol C Tables 4.2.6.8 and 6.1.1.4'
Mo Mo -1.6832 0.6857 'International Tables Vol C Tables 4.2.6.8 and 6.1.1.4'

loop_
_geom_angle_atom_site_label_1
_geom_angle_atom_site_label_2
_geom_angle_atom_site_label_3
_geom_angle
N5 Mo1 N3 85.79(5)
N5 Mo1 P4 94.97(3)
N3 Mo1 P4 86.21(3)
N5 Mo1 P2 87.48(3)
N3 Mo1 P2 92.86(3)
P4 Mo1 P2 177.296(14)
N5 Mo1 P3 175.82(3)
N3 Mo1 P3 90.54(4)
P4 Mo1 P3 82.780(13)
P2 Mo1 P3 94.698(13)
N5 Mo1 P1 88.22(3)
N3 Mo1 P1 173.82(4)
P4 Mo1 P1 95.815(13)
P2 Mo1 P1 85.378(12)
P3 Mo1 P1 95.501(13)
C7 N1 C5 112.85(12)
C7 N1 C6 111.86(11)
C5 N1 C6 111.14(12)
C16 N2 C17 108.98(12)
C16 N2 C18 112.99(11)
C17 N2 C18 108.93(12)
N4 N3 Mo1 175.93(13)
N6 N5 Mo1 177.54(12)
C3 P1 C1 101.64(7)
C3 P1 C5 98.22(7)
C1 P1 C5 97.13(7)
C3 P1 Mo1 120.31(5)
C1 P1 Mo1 116.71(5)
C5 P1 Mo1 118.67(5)
C10 P2 C8 101.17(7)
C10 P2 C7 98.18(7)
C8 P2 C7 97.43(6)
C10 P2 Mo1 115.49(5)
C8 P2 Mo1 121.68(5)
C7 P2 Mo1 118.71(5)
C12 P3 C14 102.09(7)
C12 P3 C16 97.52(7)
C14 P3 C16 97.29(7)
C12 P3 Mo1 116.26(5)
C14 P3 Mo1 120.05(5)
C16 P3 Mo1 119.51(5)
C19 P4 C18 95.77(7)
C19 P4 C21 101.42(7)
C18 P4 C21 100.24(7)
C19 P4 Mo1 121.67(5)
C18 P4 Mo1 119.83(5)
C21 P4 Mo1 114.02(5)
C2 C1 P1 115.03(11)
C2 C1 H1A 108.5
P1 C1 H1A 108.5
C2 C1 H1B 108.5
P1 C1 H1B 108.5
H1A C1 H1B 107.5
C1 C2 H2A 109.5
C1 C2 H2B 109.5
H2A C2 H2B 109.5
C1 C2 H2C 109.5
H2A C2 H2C 109.5
H2B C2 H2C 109.5
C4 C3 P1 119.36(11)
C4 C3 H3A 107.5
P1 C3 H3A 107.5
C4 C3 H3B 107.5
P1 C3 H3B 107.5
H3A C3 H3B 107.0
C3 C4 H4A 109.5
C3 C4 H4B 109.5
H4A C4 H4B 109.5
C3 C4 H4C 109.5
H4A C4 H4C 109.5
H4B C4 H4C 109.5
N1 C5 P1 112.22(9)
N1 C5 H5A 109.2
P1 C5 H5A 109.2
N1 C5 H5B 109.2
P1 C5 H5B 109.2
H5A C5 H5B 107.9
N1 C6 H6A 109.5
N1 C6 H6B 109.5
H6A C6 H6B 109.5
N1 C6 H6C 109.5
H6A C6 H6C 109.5
H6B C6 H6C 109.5
N1 C7 P2 111.01(9)
N1 C7 H7A 109.4
P2 C7 H7A 109.4
N1 C7 H7B 109.4
P2 C7 H7B 109.4
H7A C7 H7B 108.0
C9 C8 P2 114.16(10)
C9 C8 H8A 108.7
P2 C8 H8A 108.7
C9 C8 H8B 108.7
P2 C8 H8B 108.7
H8A C8 H8B 107.6
C8 C9 H9A 109.5
C8 C9 H9B 109.5
H9A C9 H9B 109.5
C8 C9 H9C 109.5
H9A C9 H9C 109.5
H9B C9 H9C 109.5
C11 C10 P2 118.98(11)
C11 C10 H10A 107.6
P2 C10 H10A 107.6
C11 C10 H10B 107.6
P2 C10 H10B 107.6
H10A C10 H10B 107.0
C10 C11 H11A 109.5
C10 C11 H11B 109.5
H11A C11 H11B 109.5
C10 C11 H11C 109.5
H11A C11 H11C 109.5
H11B C11 H11C 109.5
C13 C12 P3 114.55(10)
C13 C12 H12A 108.6
P3 C12 H12A 108.6
C13 C12 H12B 108.6
P3 C12 H12B 108.6
H12A C12 H12B 107.6
C12 C13 H13A 109.5
C12 C13 H13B 109.5
H13A C13 H13B 109.5
C12 C13 H13C 109.5
H13A C13 H13C 109.5
H13B C13 H13C 109.5
C15 C14 P3 119.18(11)
C15 C14 H14A 107.5
P3 C14 H14A 107.5
C15 C14 H14B 107.5
P3 C14 H14B 107.5
H14A C14 H14B 107.0
C14 C15 H15A 109.5
C14 C15 H15B 109.5
H15A C15 H15B 109.5
C14 C15 H15C 109.5
H15A C15 H15C 109.5
H15B C15 H15C 109.5
N2 C16 P3 115.21(10)
N2 C16 H16A 108.5
P3 C16 H16A 108.5
N2 C16 H16B 108.5
P3 C16 H16B 108.5
H16A C16 H16B 107.5
N2 C17 H17A 109.5
N2 C17 H17B 109.5
H17A C17 H17B 109.5
N2 C17 H17C 109.5
H17A C17 H17C 109.5
H17B C17 H17C 109.5
N2 C18 P4 114.77(10)
N2 C18 H18A 108.6
P4 C18 H18A 108.6
N2 C18 H18B 108.6
P4 C18 H18B 108.6
H18A C18 H18B 107.6
C20 C19 P4 113.53(10)
C20 C19 H19A 108.9
P4 C19 H19A 108.9
C20 C19 H19B 108.9
P4 C19 H19B 108.9
H19A C19 H19B 107.7
C19 C20 H20A 109.5
C19 C20 H20B 109.5
H20A C20 H20B 109.5
C19 C20 H20C 109.5
H20A C20 H20C 109.5
H20B C20 H20C 109.5
C22 C21 P4 118.66(11)
C22 C21 H21A 107.6
P4 C21 H21A 107.6
C22 C21 H21B 107.6
P4 C21 H21B 107.6
H21A C21 H21B 107.1
C21 C22 H22A 109.5
C21 C22 H22B 109.5
H22A C22 H22B 109.5
C21 C22 H22C 109.5
H22A C22 H22C 109.5
H22B C22 H22C 109.5

loop_
_geom_bond_atom_site_label_1
_geom_bond_atom_site_label_2
_geom_bond_distance
Mo1 N5 2.0143(13)
Mo1 N3 2.0287(12)
Mo1 P4 2.4500(4)
Mo1 P2 2.4617(4)
Mo1 P3 2.4635(4)
Mo1 P1 2.4650(4)
N1 C7 1.4611(18)
N1 C5 1.4605(19)
N1 C6 1.4640(18)
N2 C16 1.4641(18)
N2 C17 1.4648(19)
N2 C18 1.4630(19)
N3 N4 1.1226(17)
N5 N6 1.1216(18)
P1 C3 1.8473(15)
P1 C1 1.8516(15)
P1 C5 1.8535(14)
P2 C10 1.8430(16)
P2 C8 1.8494(15)
P2 C7 1.8554(14)
P3 C12 1.8508(15)
P3 C14 1.8532(15)
P3 C16 1.8566(15)
P4 C19 1.8483(15)
P4 C18 1.8549(15)
P4 C21 1.8558(14)
C1 C2 1.527(2)
C1 H1A 0.9900
C1 H1B 0.9900
C2 H2A 0.9800
C2 H2B 0.9800
C2 H2C 0.9800
C3 C4 1.530(2)
C3 H3A 0.9900
C3 H3B 0.9900
C4 H4A 0.9800
C4 H4B 0.9800
C4 H4C 0.9800
C5 H5A 0.9900
C5 H5B 0.9900
C6 H6A 0.9800
C6 H6B 0.9800
C6 H6C 0.9800
C7 H7A 0.9900
C7 H7B 0.9900
C8 C9 1.533(2)
C8 H8A 0.9900
C8 H8B 0.9900
C9 H9A 0.9800
C9 H9B 0.9800
C9 H9C 0.9800
C10 C11 1.532(2)
C10 H10A 0.9900
C10 H10B 0.9900
C11 H11A 0.9800
C11 H11B 0.9800
C11 H11C 0.9800
C12 C13 1.525(2)
C12 H12A 0.9900
C12 H12B 0.9900
C13 H13A 0.9800
C13 H13B 0.9800
C13 H13C 0.9800
C14 C15 1.525(2)
C14 H14A 0.9900
C14 H14B 0.9900
C15 H15A 0.9800
C15 H15B 0.9800
C15 H15C 0.9800
C16 H16A 0.9900
C16 H16B 0.9900
C17 H17A 0.9800
C17 H17B 0.9800
C17 H17C 0.9800
C18 H18A 0.9900
C18 H18B 0.9900
C19 C20 1.525(2)
C19 H19A 0.9900
C19 H19B 0.9900
C20 H20A 0.9800
C20 H20B 0.9800
C20 H20C 0.9800
C21 C22 1.528(2)
C21 H21A 0.9900
C21 H21B 0.9900
C22 H22A 0.9800
C22 H22B 0.9800
C22 H22C 0.9800
